data_7705158
loop_
_publ_author_name
'Massoud, Salah S.'
'Perez, Zoe E.'
'Courson, Jessica R.'
'Fischer, Roland C.'
'Mautner, Franz A.'
'Van\<co, J\'an'
'\<Cajan, Michal'
'Tr\'avn\'i\<cek, Zden\<ek'

_publ_section_title
;
 Slow magnetic relaxation in penta-coordinate cobalt(II) field-induced
 single-ion magnets (SIMs) with easy-axis magnetic anisotropy.
;
_journal_issue 33
_journal_name_full 'Dalton transactions (Cambridge, England : 2003)'
_journal_page_first 11715
_journal_page_last 11726
_journal_paper_doi 10.1039/d0dt02338h
_journal_volume 49
_journal_year 2020
_chemical_formula_moiety 'C24 H34 Co N7 O S, Cl O4'
_chemical_formula_sum 'C24 H34 Cl Co N7 O5 S'
_chemical_formula_weight 627.02
_chemical_name_common '[Co(LN5)(NCS)]2(ClO4)2'
_space_group_crystal_system triclinic
_space_group_IT_number 2
_space_group_name_Hall '-P 1'
_space_group_name_H-M_alt 'P -1'
_atom_sites_solution_hydrogens geom
_audit_creation_method SHELXL-2016/6
_audit_update_record
;
2020-04-03 deposited with the CCDC.	2020-07-28 downloaded from the CCDC.
;
_cell_angle_alpha 90.601(4)
_cell_angle_beta 90.574(4)
_cell_angle_gamma 102.657(4)
_cell_formula_units_Z 4
_cell_length_a 11.695(3)
_cell_length_b 15.611(4)
_cell_length_c 16.090(4)
_cell_measurement_reflns_used 7846
_cell_measurement_temperature 100(2)
_cell_measurement_theta_max 26.30
_cell_measurement_theta_min 2.00
_cell_volume 2865.8(13)
_computing_cell_refinement 'Bruker SAINT'
_computing_data_collection 'Bruker APEX2'
_computing_data_reduction 'Bruker SAINT'
_computing_molecular_graphics 'Bruker SHELXTL'
_computing_publication_material 'Bruker SHELXTL'
_computing_structure_refinement 'SHELXL-2016/6 (Sheldrick, 2016)'
_diffrn_ambient_temperature 100(2)
_diffrn_measured_fraction_theta_full 0.992
_diffrn_measured_fraction_theta_max 0.983
_diffrn_measurement_device_type 'Bruker APEX-II CCD'
_diffrn_measurement_method \w-scans
_diffrn_radiation_type MoK\a
_diffrn_radiation_wavelength 0.71073
_diffrn_reflns_av_R_equivalents 0.0434
_diffrn_reflns_av_unetI/netI 0.0721
_diffrn_reflns_Laue_measured_fraction_full 0.992
_diffrn_reflns_Laue_measured_fraction_max 0.983
_diffrn_reflns_limit_h_max 14
_diffrn_reflns_limit_h_min -14
_diffrn_reflns_limit_k_max 19
_diffrn_reflns_limit_k_min -19
_diffrn_reflns_limit_l_max 20
_diffrn_reflns_limit_l_min -20
_diffrn_reflns_number 22934
_diffrn_reflns_point_group_measured_fraction_full 0.992
_diffrn_reflns_point_group_measured_fraction_max 0.983
_diffrn_reflns_theta_full 25.242
_diffrn_reflns_theta_max 26.372
_diffrn_reflns_theta_min 1.266
_exptl_absorpt_coefficient_mu 0.812
_exptl_absorpt_correction_T_max 0.9546
_exptl_absorpt_correction_T_min 0.8011
_exptl_absorpt_correction_type multi-scan
_exptl_absorpt_process_details SADABS
_exptl_crystal_colour blue
_exptl_crystal_density_diffrn 1.453
_exptl_crystal_description prism
_exptl_crystal_F_000 1308
_exptl_crystal_size_max 0.240
_exptl_crystal_size_mid 0.200
_exptl_crystal_size_min 0.080
_refine_diff_density_max 1.632
_refine_diff_density_min -0.392
_refine_diff_density_rms 0.100
_refine_ls_extinction_method none
_refine_ls_goodness_of_fit_ref 1.133
_refine_ls_hydrogen_treatment constr
_refine_ls_matrix_type full
_refine_ls_number_parameters 736
_refine_ls_number_reflns 11541
_refine_ls_number_restraints 0
_refine_ls_restrained_S_all 1.133
_refine_ls_R_factor_all 0.0916
_refine_ls_R_factor_gt 0.0696
_refine_ls_shift/su_max 0.000
_refine_ls_shift/su_mean 0.000
_refine_ls_structure_factor_coef Fsqd
_refine_ls_weighting_details 'w=1/[\s^2^(Fo^2^)+(0.0643P)^2^+4.0559P] where P=(Fo^2^+2Fc^2^)/3'
_refine_ls_weighting_scheme calc
_refine_ls_wR_factor_gt 0.1534
_refine_ls_wR_factor_ref 0.1637
_reflns_Friedel_coverage 0.000
_reflns_number_gt 8983
_reflns_number_total 11541
_reflns_threshold_expression 'I > 2\s(I)'
_cod_data_source_file d0dt02338h2.cif
_cod_data_source_block s3038a
_cod_depositor_comments 'Adding full bibliography for 7705157--7705158.cif.'
_cod_database_code 7705158
_shelx_shelxl_version_number 2016/6
_shelx_space_group_comment
;
The symmetry employed for this shelxl refinement is uniquely defined
by the following loop, which should always be used as a source of
symmetry information in preference to the above space-group names.
They are only intended as comments.
;
_shelx_estimated_absorpt_t_min 0.829
_shelx_estimated_absorpt_t_max 0.938

loop_
_space_group_symop_operation_xyz
'x, y, z'
'-x, -y, -z'

loop_
_atom_site_label
_atom_site_type_symbol
_atom_site_fract_x
_atom_site_fract_y
_atom_site_fract_z
_atom_site_U_iso_or_equiv
_atom_site_adp_type
_atom_site_occupancy
_atom_site_site_symmetry_order
_atom_site_calc_flag
_atom_site_refinement_flags_posn
_atom_site_refinement_flags_adp
_atom_site_refinement_flags_occupancy
_atom_site_disorder_assembly
_atom_site_disorder_group
S2 S 0.96825(17) 0.39068(15) 0.05193(12) 0.0408(7) Uani 0.675(4) 1 d . . P A 1
C25 C 0.8872(6) 0.3555(5) 0.1319(4) 0.0233(15) Uani 0.675(4) 1 d . . P A 1
S3 S 0.8622(4) 0.4975(3) 0.0947(2) 0.0380(13) Uani 0.325(4) 1 d . . P A 2
C49 C 0.8423(12) 0.4093(11) 0.1513(9) 0.031(4) Uani 0.325(4) 1 d . . P A 2
C1 C -0.1659(4) 0.7132(3) 0.1724(3) 0.0222(9) Uani 1 1 d . . . . .
C2 C -0.1051(4) 0.7606(3) 0.0998(3) 0.0276(10) Uani 1 1 d . . . . .
H2A H -0.089881 0.717360 0.058231 0.033 Uiso 1 1 calc R U . . .
H2B H -0.156724 0.795284 0.073351 0.033 Uiso 1 1 calc R U . . .
C3 C -0.3352(4) 0.6366(3) 0.2432(3) 0.0245(10) Uani 1 1 d . . . . .
C4 C -0.2884(4) 0.6853(3) 0.1755(3) 0.0260(10) Uani 1 1 d . . . . .
C5 C -0.3652(4) 0.7079(4) 0.1067(3) 0.0426(14) Uani 1 1 d . . . . .
H5A H -0.446255 0.675938 0.114560 0.064 Uiso 1 1 calc R U . . .
H5B H -0.337334 0.691324 0.052894 0.064 Uiso 1 1 calc R U . . .
H5C H -0.361809 0.771227 0.107955 0.064 Uiso 1 1 calc R U . . .
C6 C -0.5156(5) 0.6667(5) 0.2845(5) 0.068(2) Uani 1 1 d . . . . .
H6A H -0.482852 0.684101 0.340027 0.101 Uiso 1 1 calc R U . . .
H6B H -0.598891 0.638876 0.288951 0.101 Uiso 1 1 calc R U . . .
H6C H -0.506658 0.718802 0.249629 0.101 Uiso 1 1 calc R U . . .
C7 C -0.3146(4) 0.5564(3) 0.3772(3) 0.0321(11) Uani 1 1 d . . . . .
H7A H -0.250950 0.542783 0.411112 0.048 Uiso 1 1 calc R U . . .
H7B H -0.365079 0.501726 0.356254 0.048 Uiso 1 1 calc R U . . .
H7C H -0.360897 0.588376 0.411279 0.048 Uiso 1 1 calc R U . . .
C8 C -0.2636(4) 0.6125(3) 0.3049(3) 0.0220(9) Uani 1 1 d . . . . .
C9 C -0.1444(4) 0.6426(3) 0.2959(3) 0.0206(9) Uani 1 1 d . . . . .
H9 H -0.093970 0.627473 0.337271 0.025 Uiso 1 1 calc R U . . .
C10 C -0.0122(4) 0.9059(3) 0.1572(3) 0.0259(10) Uani 1 1 d . . . . .
H10A H -0.080750 0.919165 0.127458 0.031 Uiso 1 1 calc R U . . .
H10B H 0.056802 0.952690 0.143635 0.031 Uiso 1 1 calc R U . . .
C11 C -0.0332(4) 0.9096(3) 0.2500(3) 0.0239(10) Uani 1 1 d . . . . .
H11A H -0.069870 0.959535 0.263126 0.029 Uiso 1 1 calc R U . . .
H11B H -0.087354 0.854869 0.267291 0.029 Uiso 1 1 calc R U . . .
C12 C 0.1316(4) 0.9854(3) 0.3474(3) 0.0231(10) Uani 1 1 d . . . . .
C13 C 0.2393(4) 0.9681(3) 0.3683(3) 0.0229(10) Uani 1 1 d . . . . .
H13 H 0.296760 1.001778 0.404780 0.027 Uiso 1 1 calc R U . . .
C14 C 0.0798(4) 1.0605(3) 0.3715(3) 0.0326(11) Uani 1 1 d . . . . .
H14A H 0.079413 1.098628 0.323574 0.049 Uiso 1 1 calc R U . . .
H14B H 0.126569 1.093962 0.416764 0.049 Uiso 1 1 calc R U . . .
H14C H -0.000673 1.038558 0.390169 0.049 Uiso 1 1 calc R U . . .
C15 C 0.2468(4) 0.8914(3) 0.3253(3) 0.0189(9) Uani 1 1 d . . . . .
C16 C 0.3459(4) 0.8446(3) 0.3217(3) 0.0233(10) Uani 1 1 d . . . . .
H16A H 0.330425 0.794697 0.359621 0.035 Uiso 1 1 calc R U . . .
H16B H 0.419145 0.885114 0.338386 0.035 Uiso 1 1 calc R U . . .
H16C H 0.352860 0.823251 0.264905 0.035 Uiso 1 1 calc R U . . .
C17 C 0.0835(4) 0.8402(3) 0.0503(3) 0.0195(9) Uani 1 1 d . . . . .
H17A H 0.065953 0.891890 0.021931 0.023 Uiso 1 1 calc R U . . .
H17B H 0.065105 0.789715 0.010986 0.023 Uiso 1 1 calc R U . . .
C18 C 0.2129(4) 0.8587(3) 0.0729(3) 0.0213(9) Uani 1 1 d . . . . .
H18A H 0.258696 0.893268 0.028462 0.026 Uiso 1 1 calc R U . . .
H18B H 0.226887 0.893761 0.125101 0.026 Uiso 1 1 calc R U . . .
C19 C 0.3256(4) 0.7426(3) 0.0352(3) 0.0222(10) Uani 1 1 d . . . . .
C20 C 0.2331(4) 0.6416(3) 0.1235(3) 0.0204(9) Uani 1 1 d . . . . .
C21 C 0.1867(4) 0.5578(3) 0.1680(3) 0.0272(10) Uani 1 1 d . . . . .
H21A H 0.235376 0.554952 0.217404 0.041 Uiso 1 1 calc R U . . .
H21B H 0.188438 0.507910 0.130977 0.041 Uiso 1 1 calc R U . . .
H21C H 0.105823 0.555674 0.184894 0.041 Uiso 1 1 calc R U . . .
C22 C 0.3162(4) 0.6573(3) 0.0610(3) 0.0241(10) Uani 1 1 d . . . . .
H22 H 0.358784 0.616710 0.039857 0.029 Uiso 1 1 calc R U . . .
C23 C 0.3948(4) 0.7914(3) -0.0326(3) 0.0261(10) Uani 1 1 d . . . . .
H23A H 0.344930 0.789311 -0.082252 0.039 Uiso 1 1 calc R U . . .
H23B H 0.460984 0.764552 -0.045434 0.039 Uiso 1 1 calc R U . . .
H23C H 0.424344 0.852655 -0.015153 0.039 Uiso 1 1 calc R U . . .
C24 C 0.1735(4) 0.6385(3) 0.3725(3) 0.0197(9) Uani 1 1 d . . . . .
C26 C 0.4695(4) 0.3878(3) 0.1937(3) 0.0260(10) Uani 1 1 d . . . . .
C27 C 0.4483(5) 0.4359(4) 0.1159(3) 0.0389(13) Uani 1 1 d . . . . .
H27A H 0.378413 0.402680 0.086662 0.058 Uiso 1 1 calc R U . . .
H27B H 0.516293 0.441960 0.079571 0.058 Uiso 1 1 calc R U . . .
H27C H 0.436497 0.494294 0.131095 0.058 Uiso 1 1 calc R U . . .
C28 C 0.5733(4) 0.3604(3) 0.2056(3) 0.0250(10) Uani 1 1 d . . . . .
H28 H 0.632351 0.374503 0.164786 0.030 Uiso 1 1 calc R U . . .
C29 C 0.3857(4) 0.3671(3) 0.2548(3) 0.0271(10) Uani 1 1 d . . . . .
C30 C 0.1787(4) 0.3279(4) 0.2288(4) 0.0409(13) Uani 1 1 d . . . . .
H30A H 0.189072 0.293171 0.179500 0.061 Uiso 1 1 calc R U . . .
H30B H 0.111961 0.355384 0.219884 0.061 Uiso 1 1 calc R U . . .
H30C H 0.164045 0.289495 0.277144 0.061 Uiso 1 1 calc R U . . .
C31 C 0.4066(4) 0.3241(3) 0.3274(3) 0.0235(10) Uani 1 1 d . . . . .
C32 C 0.3212(5) 0.3104(4) 0.3970(3) 0.0393(13) Uani 1 1 d . . . . .
H32A H 0.265013 0.254356 0.388749 0.059 Uiso 1 1 calc R U . . .
H32B H 0.279295 0.358334 0.398149 0.059 Uiso 1 1 calc R U . . .
H32C H 0.363385 0.309680 0.449881 0.059 Uiso 1 1 calc R U . . .
C33 C 0.5133(4) 0.2970(3) 0.3319(3) 0.0204(9) Uani 1 1 d . . . . .
C34 C 0.5473(4) 0.1037(3) 0.3478(3) 0.0226(9) Uani 1 1 d . . . . .
H34A H 0.471131 0.092907 0.376497 0.027 Uiso 1 1 calc R U . . .
H34B H 0.586014 0.055400 0.362294 0.027 Uiso 1 1 calc R U . . .
C35 C 0.5239(4) 0.1001(3) 0.2544(3) 0.0217(9) Uani 1 1 d . . . . .
H35A H 0.456940 0.050815 0.240933 0.026 Uiso 1 1 calc R U . . .
H35B H 0.502814 0.155227 0.236690 0.026 Uiso 1 1 calc R U . . .
C36 C 0.7562(4) 0.0401(3) 0.1343(3) 0.0239(10) Uani 1 1 d . . . . .
H36 H 0.792032 0.006565 0.097140 0.029 Uiso 1 1 calc R U . . .
C37 C 0.6383(4) 0.0231(3) 0.1562(3) 0.0219(9) Uani 1 1 d . . . . .
C38 C 0.5411(4) -0.0508(3) 0.1315(3) 0.0323(11) Uani 1 1 d . . . . .
H38A H 0.519223 -0.089454 0.178999 0.048 Uiso 1 1 calc R U . . .
H38B H 0.566258 -0.083993 0.085721 0.048 Uiso 1 1 calc R U . . .
H38C H 0.473462 -0.027879 0.113365 0.048 Uiso 1 1 calc R U . . .
C39 C 0.8103(4) 0.1150(3) 0.1774(3) 0.0230(10) Uani 1 1 d . . . . .
C40 C 0.9378(4) 0.1617(4) 0.1792(3) 0.0321(12) Uani 1 1 d . . . . .
H40A H 0.950695 0.208844 0.138243 0.048 Uiso 1 1 calc R U . . .
H40B H 0.986466 0.119905 0.165662 0.048 Uiso 1 1 calc R U . . .
H40C H 0.958975 0.186846 0.234747 0.048 Uiso 1 1 calc R U . . .
C41 C 0.8018(4) 0.1450(3) 0.4335(3) 0.0212(9) Uani 1 1 d . . . . .
H41A H 0.826584 0.108978 0.477683 0.025 Uiso 1 1 calc R U . . .
H41B H 0.793392 0.110764 0.380833 0.025 Uiso 1 1 calc R U . . .
C42 C 0.6854(4) 0.1663(3) 0.4559(3) 0.0200(9) Uani 1 1 d . . . . .
H42A H 0.636360 0.115521 0.484223 0.024 Uiso 1 1 calc R U . . .
H42B H 0.699342 0.217038 0.494974 0.024 Uiso 1 1 calc R U . . .
C43 C 0.9857(4) 0.2590(3) 0.4732(3) 0.0198(9) Uani 1 1 d . . . . .
C44 C 1.0265(4) 0.2068(3) 0.5404(3) 0.0230(10) Uani 1 1 d . . . . .
H44A H 0.979574 0.208651 0.590236 0.035 Uiso 1 1 calc R U . . .
H44B H 1.109206 0.231766 0.553480 0.035 Uiso 1 1 calc R U . . .
H44C H 1.017497 0.145752 0.521524 0.035 Uiso 1 1 calc R U . . .
C45 C 1.0271(4) 0.3439(3) 0.4504(3) 0.0208(9) Uani 1 1 d . . . . .
H45 H 1.094338 0.383274 0.472619 0.025 Uiso 1 1 calc R U . . .
C46 C 0.9523(4) 0.3620(3) 0.3883(3) 0.0207(9) Uani 1 1 d . . . . .
C47 C 0.9563(4) 0.4468(3) 0.3465(3) 0.0286(11) Uani 1 1 d . . . . .
H47A H 1.016389 0.455309 0.303524 0.043 Uiso 1 1 calc R U . . .
H47B H 0.975422 0.494857 0.387490 0.043 Uiso 1 1 calc R U . . .
H47C H 0.879796 0.446317 0.320882 0.043 Uiso 1 1 calc R U . . .
C48 C 0.5477(4) 0.2501(3) 0.4060(3) 0.0224(10) Uani 1 1 d . . . . .
H48A H 0.592110 0.293583 0.446276 0.027 Uiso 1 1 calc R U . . .
H48B H 0.476296 0.217594 0.433686 0.027 Uiso 1 1 calc R U . . .
Co1 Co 0.08264(5) 0.74200(4) 0.22500(3) 0.01660(15) Uani 1 1 d . . . . .
Co2 Co 0.74212(5) 0.26397(4) 0.28271(3) 0.01767(15) Uani 1 1 d . . . . .
N1 N -0.0951(3) 0.6920(2) 0.2325(2) 0.0199(8) Uani 1 1 d . . . . .
N2 N 0.0078(3) 0.8203(2) 0.1248(2) 0.0206(8) Uani 1 1 d . . . . .
N3 N 0.0785(3) 0.9202(2) 0.2956(2) 0.0187(8) Uani 1 1 d . . . . .
N4 N 0.1471(3) 0.8613(2) 0.2808(2) 0.0171(7) Uani 1 1 d . . . . .
N5 N 0.2518(3) 0.7767(2) 0.0837(2) 0.0193(8) Uani 1 1 d . . . . .
N6 N 0.1935(3) 0.7152(2) 0.1377(2) 0.0191(8) Uani 1 1 d . . . . .
N7 N 0.1284(3) 0.6720(2) 0.3212(2) 0.0209(8) Uani 1 1 d . . . . .
N8 N 0.6211(3) 0.1876(2) 0.3804(2) 0.0190(8) Uani 1 1 d . . . . .
N9 N 0.5942(3) 0.3147(2) 0.2724(2) 0.0204(8) Uani 1 1 d . . . . .
N10 N 0.7316(3) 0.1463(2) 0.2233(2) 0.0204(8) Uani 1 1 d . . . . .
N11 N 0.6275(3) 0.0881(2) 0.2095(2) 0.0192(8) Uani 1 1 d . . . . .
N12 N 0.8287(3) 0.3358(3) 0.1906(2) 0.0319(10) Uani 1 1 d . . . . .
N13 N 0.8689(3) 0.2897(2) 0.3720(2) 0.0187(8) Uani 1 1 d . . . . .
N14 N 0.8909(3) 0.2271(2) 0.4244(2) 0.0184(8) Uani 1 1 d . . . . .
Cl1 Cl 0.68885(9) 0.89017(7) 0.40511(7) 0.0234(2) Uani 1 1 d . . . . .
Cl2 Cl 0.25744(9) 0.11254(7) 0.09395(7) 0.0237(2) Uani 1 1 d . . . . .
O1 O 0.8066(3) 0.9365(2) 0.4257(2) 0.0387(9) Uani 1 1 d . . . . .
O2 O 0.6790(3) 0.7982(2) 0.4164(3) 0.0509(11) Uani 1 1 d . . . . .
O3 O 0.6621(4) 0.9072(3) 0.3211(2) 0.0524(11) Uani 1 1 d . . . . .
O4 O 0.6080(3) 0.9203(3) 0.4594(2) 0.0414(9) Uani 1 1 d . . . . .
O5 O 0.2968(4) 0.2060(2) 0.0872(3) 0.0508(11) Uani 1 1 d . . . . .
O6 O 0.1584(3) 0.0809(3) 0.0395(2) 0.0443(10) Uani 1 1 d . . . . .
O7 O 0.3504(3) 0.0714(3) 0.0704(3) 0.0467(10) Uani 1 1 d . . . . .
O8 O 0.2236(3) 0.0902(3) 0.1775(2) 0.0507(11) Uani 1 1 d . . . . .
O9 O 0.2830(3) 0.3949(2) 0.2435(2) 0.0391(9) Uani 1 1 d . . . . .
O10 O -0.4550(3) 0.6063(2) 0.2481(2) 0.0325(8) Uani 1 1 d . . . . .
S1 S 0.23714(10) 0.59077(8) 0.44338(7) 0.0272(3) Uani 1 1 d . . . . .

loop_
_atom_site_aniso_label
_atom_site_aniso_U_11
_atom_site_aniso_U_22
_atom_site_aniso_U_33
_atom_site_aniso_U_23
_atom_site_aniso_U_13
_atom_site_aniso_U_12
S2 0.0298(11) 0.0581(14) 0.0246(10) 0.0070(9) 0.0037(8) -0.0122(9)
C25 0.016(3) 0.028(4) 0.025(4) 0.002(3) -0.009(3) 0.003(3)
S3 0.048(3) 0.030(2) 0.029(2) 0.0104(17) 0.0023(18) -0.0063(18)
C49 0.015(7) 0.042(10) 0.028(8) -0.005(7) -0.004(6) -0.011(7)
C1 0.018(2) 0.026(2) 0.022(2) 0.0040(19) -0.0025(17) 0.0029(18)
C2 0.021(2) 0.037(3) 0.022(2) 0.008(2) -0.0056(18) 0.002(2)
C3 0.016(2) 0.026(2) 0.030(2) -0.007(2) 0.0000(18) 0.0006(18)
C4 0.018(2) 0.029(3) 0.029(3) 0.000(2) -0.0053(19) 0.0027(19)
C5 0.019(2) 0.062(4) 0.044(3) 0.012(3) -0.009(2) 0.002(2)
C6 0.020(3) 0.096(6) 0.087(5) -0.047(4) 0.002(3) 0.015(3)
C7 0.025(2) 0.037(3) 0.031(3) 0.007(2) 0.008(2) -0.001(2)
C8 0.020(2) 0.022(2) 0.023(2) -0.0019(18) 0.0034(18) 0.0024(18)
C9 0.021(2) 0.020(2) 0.022(2) 0.0028(18) -0.0013(18) 0.0056(18)
C10 0.028(2) 0.029(3) 0.025(2) 0.003(2) -0.0051(19) 0.013(2)
C11 0.018(2) 0.028(3) 0.027(2) -0.001(2) -0.0051(18) 0.0085(19)
C12 0.026(2) 0.023(2) 0.020(2) 0.0040(19) 0.0040(18) 0.0032(19)
C13 0.017(2) 0.026(2) 0.022(2) 0.0028(19) 0.0009(17) -0.0015(18)
C14 0.034(3) 0.028(3) 0.035(3) -0.003(2) 0.003(2) 0.007(2)
C15 0.016(2) 0.024(2) 0.016(2) 0.0070(18) 0.0042(16) 0.0016(17)
C16 0.012(2) 0.032(3) 0.025(2) 0.004(2) 0.0005(17) 0.0011(18)
C17 0.019(2) 0.021(2) 0.019(2) 0.0075(18) -0.0004(17) 0.0044(17)
C18 0.021(2) 0.021(2) 0.021(2) 0.0040(18) 0.0014(18) 0.0020(18)
C19 0.012(2) 0.032(3) 0.022(2) -0.0021(19) -0.0038(17) 0.0033(18)
C20 0.018(2) 0.022(2) 0.021(2) -0.0002(18) -0.0069(17) 0.0050(18)
C21 0.030(3) 0.022(2) 0.030(3) 0.005(2) 0.004(2) 0.008(2)
C22 0.022(2) 0.032(3) 0.021(2) -0.0019(19) -0.0022(18) 0.012(2)
C23 0.020(2) 0.035(3) 0.024(2) 0.002(2) 0.0027(18) 0.008(2)
C24 0.013(2) 0.023(2) 0.021(2) 0.0014(18) 0.0053(17) 0.0002(17)
C26 0.031(3) 0.022(2) 0.026(2) -0.0018(19) -0.010(2) 0.008(2)
C27 0.050(3) 0.040(3) 0.033(3) 0.009(2) -0.010(2) 0.025(3)
C28 0.030(3) 0.022(2) 0.024(2) 0.0037(19) -0.0021(19) 0.006(2)
C29 0.022(2) 0.023(2) 0.037(3) -0.006(2) -0.006(2) 0.0068(19)
C30 0.019(2) 0.047(3) 0.058(4) -0.007(3) -0.008(2) 0.011(2)
C31 0.019(2) 0.022(2) 0.032(3) 0.0002(19) -0.0015(19) 0.0074(18)
C32 0.032(3) 0.052(3) 0.041(3) 0.001(3) 0.009(2) 0.023(3)
C33 0.019(2) 0.020(2) 0.021(2) 0.0001(18) -0.0038(17) 0.0019(18)
C34 0.017(2) 0.022(2) 0.025(2) 0.0004(19) 0.0034(18) -0.0039(18)
C35 0.013(2) 0.026(2) 0.025(2) -0.0003(19) 0.0009(17) 0.0010(18)
C36 0.029(2) 0.031(3) 0.017(2) 0.0016(19) 0.0013(18) 0.018(2)
C37 0.025(2) 0.026(2) 0.017(2) 0.0046(18) -0.0045(18) 0.0122(19)
C38 0.038(3) 0.029(3) 0.030(3) -0.007(2) -0.002(2) 0.007(2)
C39 0.018(2) 0.036(3) 0.017(2) 0.0075(19) 0.0022(17) 0.010(2)
C40 0.015(2) 0.055(3) 0.027(3) -0.002(2) 0.0011(19) 0.009(2)
C41 0.021(2) 0.021(2) 0.020(2) 0.0066(18) -0.0002(18) 0.0022(18)
C42 0.021(2) 0.022(2) 0.016(2) 0.0062(18) 0.0011(17) 0.0022(18)
C43 0.015(2) 0.028(2) 0.019(2) -0.0038(18) 0.0038(16) 0.0085(18)
C44 0.023(2) 0.029(3) 0.019(2) 0.0027(19) -0.0019(18) 0.0093(19)
C45 0.013(2) 0.027(2) 0.022(2) -0.0033(19) 0.0005(17) 0.0045(18)
C46 0.016(2) 0.021(2) 0.025(2) 0.0002(18) 0.0026(17) 0.0023(17)
C47 0.021(2) 0.025(3) 0.038(3) 0.004(2) 0.000(2) 0.0001(19)
C48 0.019(2) 0.029(3) 0.022(2) 0.0056(19) 0.0052(18) 0.0110(19)
Co1 0.0126(3) 0.0195(3) 0.0177(3) 0.0032(2) -0.0001(2) 0.0036(2)
Co2 0.0123(3) 0.0228(3) 0.0173(3) 0.0043(2) -0.0001(2) 0.0025(2)
N1 0.0157(18) 0.0210(19) 0.0228(19) 0.0035(15) -0.0029(14) 0.0037(15)
N2 0.0177(18) 0.025(2) 0.0188(18) 0.0039(15) -0.0009(14) 0.0042(15)
N3 0.0148(17) 0.0200(19) 0.0220(19) 0.0035(15) 0.0022(14) 0.0053(15)
N4 0.0144(17) 0.0175(18) 0.0197(18) 0.0035(14) 0.0002(14) 0.0039(14)
N5 0.0174(18) 0.0216(19) 0.0189(18) 0.0043(15) -0.0018(14) 0.0043(15)
N6 0.0163(18) 0.0196(19) 0.0207(19) 0.0053(15) 0.0020(14) 0.0025(15)
N7 0.0193(19) 0.023(2) 0.0215(19) 0.0049(16) -0.0025(15) 0.0061(16)
N8 0.0167(18) 0.0207(19) 0.0204(19) 0.0013(15) -0.0005(14) 0.0055(15)
N9 0.0183(18) 0.0217(19) 0.0214(19) 0.0019(15) -0.0027(15) 0.0044(15)
N10 0.0128(17) 0.030(2) 0.0180(18) 0.0028(16) 0.0009(14) 0.0030(15)
N11 0.0149(18) 0.024(2) 0.0195(18) 0.0029(15) -0.0010(14) 0.0054(15)
N12 0.019(2) 0.046(3) 0.027(2) 0.015(2) 0.0026(17) -0.0011(18)
N13 0.0152(17) 0.0188(19) 0.0219(19) 0.0041(15) 0.0003(14) 0.0030(14)
N14 0.0154(18) 0.0200(19) 0.0205(18) 0.0053(15) 0.0014(14) 0.0050(15)
Cl1 0.0200(5) 0.0251(6) 0.0259(6) 0.0036(4) -0.0035(4) 0.0064(4)
Cl2 0.0211(5) 0.0258(6) 0.0242(6) 0.0047(4) 0.0044(4) 0.0049(4)
O1 0.0210(17) 0.0298(19) 0.063(3) -0.0025(18) -0.0035(17) 0.0008(15)
O2 0.043(2) 0.025(2) 0.083(3) 0.001(2) -0.013(2) 0.0043(17)
O3 0.050(2) 0.089(3) 0.027(2) 0.014(2) -0.0009(17) 0.033(2)
O4 0.033(2) 0.059(3) 0.034(2) -0.0051(18) 0.0064(16) 0.0143(18)
O5 0.067(3) 0.025(2) 0.059(3) -0.0014(18) 0.017(2) 0.0059(19)
O6 0.034(2) 0.059(3) 0.040(2) 0.0067(19) -0.0102(17) 0.0098(19)
O7 0.031(2) 0.041(2) 0.072(3) 0.004(2) 0.0104(19) 0.0166(17)
O8 0.042(2) 0.075(3) 0.026(2) 0.0138(19) 0.0042(17) -0.006(2)
O9 0.0239(18) 0.033(2) 0.064(3) 0.0014(18) -0.0157(17) 0.0142(15)
O10 0.0150(16) 0.039(2) 0.040(2) -0.0049(16) 0.0010(14) -0.0008(14)
S1 0.0246(6) 0.0302(7) 0.0275(6) 0.0088(5) -0.0071(5) 0.0070(5)

loop_
_atom_type_symbol
_atom_type_description
_atom_type_scat_dispersion_real
_atom_type_scat_dispersion_imag
_atom_type_scat_source
C C 0.0033 0.0016 'International Tables Vol C Tables 4.2.6.8 and 6.1.1.4'
H H 0.0000 0.0000 'International Tables Vol C Tables 4.2.6.8 and 6.1.1.4'
Cl Cl 0.1484 0.1585 'International Tables Vol C Tables 4.2.6.8 and 6.1.1.4'
Co Co 0.3494 0.9721 'International Tables Vol C Tables 4.2.6.8 and 6.1.1.4'
N N 0.0061 0.0033 'International Tables Vol C Tables 4.2.6.8 and 6.1.1.4'
O O 0.0106 0.0060 'International Tables Vol C Tables 4.2.6.8 and 6.1.1.4'
S S 0.1246 0.1234 'International Tables Vol C Tables 4.2.6.8 and 6.1.1.4'

loop_
_geom_angle_atom_site_label_1
_geom_angle_atom_site_label_2
_geom_angle_atom_site_label_3
_geom_angle
_geom_angle_site_symmetry_1
_geom_angle_site_symmetry_3
_geom_angle_publ_flag
N12 C25 S2 175.7(6) . . ?
N12 C49 S3 175.0(13) . . ?
N1 C1 C4 121.7(4) . . ?
N1 C1 C2 115.7(4) . . ?
C4 C1 C2 122.3(4) . . ?
N2 C2 C1 111.6(4) . . ?
O10 C3 C4 119.6(4) . . ?
O10 C3 C8 118.7(4) . . ?
C4 C3 C8 121.5(4) . . ?
C3 C4 C1 117.6(4) . . ?
C3 C4 C5 121.8(4) . . ?
C1 C4 C5 120.7(4) . . ?
C9 C8 C3 116.4(4) . . ?
C9 C8 C7 122.0(4) . . ?
C3 C8 C7 121.5(4) . . ?
N1 C9 C8 124.1(4) . . ?
N2 C10 C11 115.3(4) . . ?
N3 C11 C10 109.8(4) . . ?
N3 C12 C13 106.6(4) . . ?
N3 C12 C14 123.6(4) . . ?
C13 C12 C14 129.8(4) . . ?
C12 C13 C15 106.4(4) . . ?
N4 C15 C13 109.8(4) . . ?
N4 C15 C16 120.5(4) . . ?
C13 C15 C16 129.6(4) . . ?
N2 C17 C18 112.1(3) . . ?
N5 C18 C17 110.6(3) . . ?
N5 C19 C22 106.0(4) . . ?
N5 C19 C23 123.6(4) . . ?
C22 C19 C23 130.4(4) . . ?
N6 C20 C22 109.1(4) . . ?
N6 C20 C21 122.6(4) . . ?
C22 C20 C21 128.3(4) . . ?
C19 C22 C20 107.6(4) . . ?
N7 C24 S1 179.3(4) . . ?
C28 C26 C29 117.1(4) . . ?
C28 C26 C27 120.9(4) . . ?
C29 C26 C27 121.9(4) . . ?
N9 C28 C26 122.9(4) . . ?
O9 C29 C26 117.3(4) . . ?
O9 C29 C31 120.9(4) . . ?
C26 C29 C31 121.7(4) . . ?
C29 C31 C33 116.3(4) . . ?
C29 C31 C32 121.5(4) . . ?
C33 C31 C32 122.2(4) . . ?
N9 C33 C31 122.6(4) . . ?
N9 C33 C48 115.1(4) . . ?
C31 C33 C48 122.3(4) . . ?
N8 C34 C35 115.5(4) . . ?
N11 C35 C34 110.5(3) . . ?
C39 C36 C37 106.5(4) . . ?
N11 C37 C36 105.9(4) . . ?
N11 C37 C38 124.2(4) . . ?
C36 C37 C38 129.8(4) . . ?
N10 C39 C36 110.6(4) . . ?
N10 C39 C40 120.0(4) . . ?
C36 C39 C40 129.3(4) . . ?
N14 C41 C42 109.5(3) . . ?
N8 C42 C41 111.7(3) . . ?
N14 C43 C45 106.5(4) . . ?
N14 C43 C44 123.1(4) . . ?
C45 C43 C44 130.3(4) . . ?
C43 C45 C46 107.1(4) . . ?
N13 C46 C45 109.3(4) . . ?
N13 C46 C47 122.8(4) . . ?
C45 C46 C47 127.8(4) . . ?
N8 C48 C33 110.8(3) . . ?
N6 Co1 N7 99.57(14) . . ?
N6 Co1 N4 111.16(14) . . ?
N7 Co1 N4 94.34(14) . . ?
N6 Co1 N1 127.74(14) . . ?
N7 Co1 N1 95.94(14) . . ?
N4 Co1 N1 117.01(14) . . ?
N6 Co1 N2 87.43(13) . . ?
N7 Co1 N2 172.49(13) . . ?
N4 Co1 N2 85.57(13) . . ?
N1 Co1 N2 77.50(13) . . ?
N12 Co2 N13 98.92(15) . . ?
N12 Co2 N10 94.74(16) . . ?
N13 Co2 N10 113.34(14) . . ?
N12 Co2 N9 95.23(16) . . ?
N13 Co2 N9 128.07(14) . . ?
N10 Co2 N9 114.89(14) . . ?
N12 Co2 N8 172.14(14) . . ?
N13 Co2 N8 87.53(13) . . ?
N10 Co2 N8 86.74(13) . . ?
N9 Co2 N8 77.18(13) . . ?
C9 N1 C1 118.6(4) . . ?
C9 N1 Co1 123.0(3) . . ?
C1 N1 Co1 118.4(3) . . ?
C2 N2 C17 109.1(3) . . ?
C2 N2 C10 110.8(3) . . ?
C17 N2 C10 107.0(3) . . ?
C2 N2 Co1 103.5(3) . . ?
C17 N2 Co1 113.6(2) . . ?
C10 N2 Co1 112.8(2) . . ?
C12 N3 N4 111.9(3) . . ?
C12 N3 C11 129.3(4) . . ?
N4 N3 C11 118.6(3) . . ?
C15 N4 N3 105.3(3) . . ?
C15 N4 Co1 130.9(3) . . ?
N3 N4 Co1 122.2(3) . . ?
C19 N5 N6 111.1(3) . . ?
C19 N5 C18 128.2(4) . . ?
N6 N5 C18 119.4(3) . . ?
C20 N6 N5 106.2(3) . . ?
C20 N6 Co1 130.3(3) . . ?
N5 N6 Co1 123.3(3) . . ?
C24 N7 Co1 168.6(3) . . ?
C34 N8 C48 111.2(3) . . ?
C34 N8 C42 107.4(3) . . ?
C48 N8 C42 108.2(3) . . ?
C34 N8 Co2 113.3(3) . . ?
C48 N8 Co2 103.3(2) . . ?
C42 N8 Co2 113.3(2) . . ?
C33 N9 C28 119.2(4) . . ?
C33 N9 Co2 118.7(3) . . ?
C28 N9 Co2 122.0(3) . . ?
C39 N10 N11 104.8(3) . . ?
C39 N10 Co2 131.6(3) . . ?
N11 N10 Co2 122.4(3) . . ?
C37 N11 N10 112.1(3) . . ?
C37 N11 C35 128.9(4) . . ?
N10 N11 C35 118.9(3) . . ?
C25 N12 Co2 161.1(5) . . ?
C49 N12 Co2 144.6(8) . . ?
C46 N13 N14 105.9(3) . . ?
C46 N13 Co2 131.2(3) . . ?
N14 N13 Co2 122.6(3) . . ?
C43 N14 N13 111.1(4) . . ?
C43 N14 C41 128.3(4) . . ?
N13 N14 C41 119.2(3) . . ?
O3 Cl1 O2 110.3(3) . . ?
O3 Cl1 O1 109.5(2) . . ?
O2 Cl1 O1 109.4(2) . . ?
O3 Cl1 O4 109.3(2) . . ?
O2 Cl1 O4 109.2(3) . . ?
O1 Cl1 O4 109.1(2) . . ?
O8 Cl2 O7 109.9(3) . . ?
O8 Cl2 O5 110.0(3) . . ?
O7 Cl2 O5 109.0(2) . . ?
O8 Cl2 O6 108.8(2) . . ?
O7 Cl2 O6 108.6(2) . . ?
O5 Cl2 O6 110.5(3) . . ?
C29 O9 C30 116.7(4) . . ?
C3 O10 C6 114.7(4) . . ?

loop_
_geom_bond_atom_site_label_1
_geom_bond_atom_site_label_2
_geom_bond_distance
_geom_bond_site_symmetry_2
_geom_bond_publ_flag
S2 C25 1.633(7) . ?
C25 N12 1.175(8) . ?
S3 C49 1.634(17) . ?
C49 N12 1.296(17) . ?
C1 N1 1.357(5) . ?
C1 C4 1.404(6) . ?
C1 C2 1.492(6) . ?
C2 N2 1.489(6) . ?
C3 O10 1.380(5) . ?
C3 C4 1.383(7) . ?
C3 C8 1.399(6) . ?
C4 C5 1.512(6) . ?
C6 O10 1.423(6) . ?
C7 C8 1.512(6) . ?
C8 C9 1.380(6) . ?
C9 N1 1.342(5) . ?
C10 N2 1.495(6) . ?
C10 C11 1.519(6) . ?
C11 N3 1.468(5) . ?
C12 N3 1.346(6) . ?
C12 C13 1.384(6) . ?
C12 C14 1.483(6) . ?
C13 C15 1.397(6) . ?
C15 N4 1.352(5) . ?
C15 C16 1.502(6) . ?
C17 N2 1.493(5) . ?
C17 C18 1.516(6) . ?
C18 N5 1.461(5) . ?
C19 N5 1.357(5) . ?
C19 C22 1.380(6) . ?
C19 C23 1.481(6) . ?
C20 N6 1.348(5) . ?
C20 C22 1.392(6) . ?
C20 C21 1.496(6) . ?
C24 N7 1.163(5) . ?
C24 S1 1.630(4) . ?
C26 C28 1.384(6) . ?
C26 C29 1.385(7) . ?
C26 C27 1.513(6) . ?
C28 N9 1.346(6) . ?
C29 O9 1.374(5) . ?
C29 C31 1.400(6) . ?
C30 O9 1.437(6) . ?
C31 C33 1.404(6) . ?
C31 C32 1.494(7) . ?
C33 N9 1.341(6) . ?
C33 C48 1.502(6) . ?
C34 N8 1.489(5) . ?
C34 C35 1.522(6) . ?
C35 N11 1.463(5) . ?
C36 C39 1.378(7) . ?
C36 C37 1.395(6) . ?
C37 N11 1.349(6) . ?
C37 C38 1.478(6) . ?
C39 N10 1.355(5) . ?
C39 C40 1.509(6) . ?
C41 N14 1.474(5) . ?
C41 C42 1.516(6) . ?
C42 N8 1.500(5) . ?
C43 N14 1.352(5) . ?
C43 C45 1.364(6) . ?
C43 C44 1.496(6) . ?
C45 C46 1.393(6) . ?
C46 N13 1.342(5) . ?
C46 C47 1.483(6) . ?
C48 N8 1.492(5) . ?
Co1 N6 2.022(4) . ?
Co1 N7 2.037(4) . ?
Co1 N4 2.044(4) . ?
Co1 N1 2.060(4) . ?
Co1 N2 2.311(3) . ?
Co2 N12 2.012(4) . ?
Co2 N13 2.026(3) . ?
Co2 N10 2.040(4) . ?
Co2 N9 2.061(3) . ?
Co2 N8 2.289(4) . ?
N3 N4 1.367(5) . ?
N5 N6 1.372(5) . ?
N10 N11 1.365(5) . ?
N13 N14 1.362(5) . ?
Cl1 O3 1.425(4) . ?
Cl1 O2 1.429(4) . ?
Cl1 O1 1.441(3) . ?
Cl1 O4 1.443(4) . ?
Cl2 O8 1.431(4) . ?
Cl2 O7 1.431(4) . ?
Cl2 O5 1.436(4) . ?
Cl2 O6 1.440(4) . ?

loop_
_geom_torsion_atom_site_label_1
_geom_torsion_atom_site_label_2
_geom_torsion_atom_site_label_3
_geom_torsion_atom_site_label_4
_geom_torsion
_geom_torsion_site_symmetry_1
_geom_torsion_site_symmetry_2
_geom_torsion_site_symmetry_3
_geom_torsion_site_symmetry_4
_geom_torsion_publ_flag
N1 C1 C2 N2 -34.1(6) . . . . ?
C4 C1 C2 N2 151.2(4) . . . . ?
O10 C3 C4 C1 -178.7(4) . . . . ?
C8 C3 C4 C1 -2.7(7) . . . . ?
O10 C3 C4 C5 1.1(7) . . . . ?
C8 C3 C4 C5 177.1(5) . . . . ?
N1 C1 C4 C3 1.3(7) . . . . ?
C2 C1 C4 C3 175.6(4) . . . . ?
N1 C1 C4 C5 -178.5(4) . . . . ?
C2 C1 C4 C5 -4.2(7) . . . . ?
O10 C3 C8 C9 178.3(4) . . . . ?
C4 C3 C8 C9 2.3(7) . . . . ?
O10 C3 C8 C7 -1.7(7) . . . . ?
C4 C3 C8 C7 -177.7(4) . . . . ?
C3 C8 C9 N1 -0.5(7) . . . . ?
C7 C8 C9 N1 179.5(4) . . . . ?
N2 C10 C11 N3 77.3(5) . . . . ?
N3 C12 C13 C15 1.1(5) . . . . ?
C14 C12 C13 C15 -176.7(4) . . . . ?
C12 C13 C15 N4 -1.2(5) . . . . ?
C12 C13 C15 C16 177.2(4) . . . . ?
N2 C17 C18 N5 81.3(4) . . . . ?
N5 C19 C22 C20 1.8(5) . . . . ?
C23 C19 C22 C20 -175.7(4) . . . . ?
N6 C20 C22 C19 -1.3(5) . . . . ?
C21 C20 C22 C19 176.2(4) . . . . ?
C29 C26 C28 N9 0.7(7) . . . . ?
C27 C26 C28 N9 -177.6(4) . . . . ?
C28 C26 C29 O9 179.5(4) . . . . ?
C27 C26 C29 O9 -2.3(7) . . . . ?
C28 C26 C29 C31 3.1(7) . . . . ?
C27 C26 C29 C31 -178.7(4) . . . . ?
O9 C29 C31 C33 178.8(4) . . . . ?
C26 C29 C31 C33 -4.9(7) . . . . ?
O9 C29 C31 C32 -2.9(7) . . . . ?
C26 C29 C31 C32 173.4(5) . . . . ?
C29 C31 C33 N9 3.3(6) . . . . ?
C32 C31 C33 N9 -175.0(4) . . . . ?
C29 C31 C33 C48 -179.9(4) . . . . ?
C32 C31 C33 C48 1.8(7) . . . . ?
N8 C34 C35 N11 75.9(5) . . . . ?
C39 C36 C37 N11 0.7(5) . . . . ?
C39 C36 C37 C38 -177.1(4) . . . . ?
C37 C36 C39 N10 -1.3(5) . . . . ?
C37 C36 C39 C40 178.2(4) . . . . ?
N14 C41 C42 N8 82.3(4) . . . . ?
N14 C43 C45 C46 1.6(5) . . . . ?
C44 C43 C45 C46 -175.5(4) . . . . ?
C43 C45 C46 N13 -1.5(5) . . . . ?
C43 C45 C46 C47 176.5(4) . . . . ?
N9 C33 C48 N8 -34.7(5) . . . . ?
C31 C33 C48 N8 148.3(4) . . . . ?
C8 C9 N1 C1 -0.9(6) . . . . ?
C8 C9 N1 Co1 176.2(3) . . . . ?
C4 C1 N1 C9 0.4(7) . . . . ?
C2 C1 N1 C9 -174.2(4) . . . . ?
C4 C1 N1 Co1 -176.7(3) . . . . ?
C2 C1 N1 Co1 8.6(5) . . . . ?
C1 C2 N2 C17 159.6(4) . . . . ?
C1 C2 N2 C10 -82.9(4) . . . . ?
C1 C2 N2 Co1 38.3(4) . . . . ?
C18 C17 N2 C2 -150.9(4) . . . . ?
C18 C17 N2 C10 89.2(4) . . . . ?
C18 C17 N2 Co1 -35.9(4) . . . . ?
C11 C10 N2 C2 89.7(4) . . . . ?
C11 C10 N2 C17 -151.5(4) . . . . ?
C11 C10 N2 Co1 -25.9(5) . . . . ?
C13 C12 N3 N4 -0.6(5) . . . . ?
C14 C12 N3 N4 177.3(4) . . . . ?
C13 C12 N3 C11 -175.0(4) . . . . ?
C14 C12 N3 C11 2.9(7) . . . . ?
C10 C11 N3 C12 119.7(5) . . . . ?
C10 C11 N3 N4 -54.4(5) . . . . ?
C13 C15 N4 N3 0.8(4) . . . . ?
C16 C15 N4 N3 -177.7(4) . . . . ?
C13 C15 N4 Co1 -165.0(3) . . . . ?
C16 C15 N4 Co1 16.5(6) . . . . ?
C12 N3 N4 C15 -0.1(4) . . . . ?
C11 N3 N4 C15 174.9(4) . . . . ?
C12 N3 N4 Co1 167.2(3) . . . . ?
C11 N3 N4 Co1 -17.7(5) . . . . ?
C22 C19 N5 N6 -1.7(5) . . . . ?
C23 C19 N5 N6 176.0(4) . . . . ?
C22 C19 N5 C18 -168.2(4) . . . . ?
C23 C19 N5 C18 9.5(7) . . . . ?
C17 C18 N5 C19 111.5(5) . . . . ?
C17 C18 N5 N6 -54.0(5) . . . . ?
C22 C20 N6 N5 0.2(4) . . . . ?
C21 C20 N6 N5 -177.4(4) . . . . ?
C22 C20 N6 Co1 -174.7(3) . . . . ?
C21 C20 N6 Co1 7.6(6) . . . . ?
C19 N5 N6 C20 0.9(4) . . . . ?
C18 N5 N6 C20 168.7(3) . . . . ?
C19 N5 N6 Co1 176.3(3) . . . . ?
C18 N5 N6 Co1 -15.9(5) . . . . ?
C35 C34 N8 C48 91.0(4) . . . . ?
C35 C34 N8 C42 -150.8(4) . . . . ?
C35 C34 N8 Co2 -24.9(4) . . . . ?
C33 C48 N8 C34 -81.2(4) . . . . ?
C33 C48 N8 C42 161.1(3) . . . . ?
C33 C48 N8 Co2 40.7(4) . . . . ?
C41 C42 N8 C34 89.3(4) . . . . ?
C41 C42 N8 C48 -150.6(4) . . . . ?
C41 C42 N8 Co2 -36.7(4) . . . . ?
C31 C33 N9 C28 0.2(6) . . . . ?
C48 C33 N9 C28 -176.8(4) . . . . ?
C31 C33 N9 Co2 -175.9(3) . . . . ?
C48 C33 N9 Co2 7.1(5) . . . . ?
C26 C28 N9 C33 -2.3(7) . . . . ?
C26 C28 N9 Co2 173.6(3) . . . . ?
C36 C39 N10 N11 1.4(5) . . . . ?
C40 C39 N10 N11 -178.2(4) . . . . ?
C36 C39 N10 Co2 -166.4(3) . . . . ?
C40 C39 N10 Co2 14.0(6) . . . . ?
C36 C37 N11 N10 0.2(5) . . . . ?
C38 C37 N11 N10 178.1(4) . . . . ?
C36 C37 N11 C35 -176.9(4) . . . . ?
C38 C37 N11 C35 1.0(7) . . . . ?
C39 N10 N11 C37 -1.0(4) . . . . ?
Co2 N10 N11 C37 168.3(3) . . . . ?
C39 N10 N11 C35 176.4(4) . . . . ?
Co2 N10 N11 C35 -14.3(5) . . . . ?
C34 C35 N11 C37 121.6(4) . . . . ?
C34 C35 N11 N10 -55.3(5) . . . . ?
C45 C46 N13 N14 0.8(5) . . . . ?
C47 C46 N13 N14 -177.3(4) . . . . ?
C45 C46 N13 Co2 -173.1(3) . . . . ?
C47 C46 N13 Co2 8.8(6) . . . . ?
C45 C43 N14 N13 -1.1(4) . . . . ?
C44 C43 N14 N13 176.2(4) . . . . ?
C45 C43 N14 C41 -167.7(4) . . . . ?
C44 C43 N14 C41 9.6(6) . . . . ?
C46 N13 N14 C43 0.2(4) . . . . ?
Co2 N13 N14 C43 174.7(3) . . . . ?
C46 N13 N14 C41 168.2(3) . . . . ?
Co2 N13 N14 C41 -17.3(5) . . . . ?
C42 C41 N14 C43 112.0(4) . . . . ?
C42 C41 N14 N13 -53.6(5) . . . . ?
C26 C29 O9 C30 112.3(5) . . . . ?
C31 C29 O9 C30 -71.3(6) . . . . ?
C4 C3 O10 C6 -86.5(6) . . . . ?
C8 C3 O10 C6 97.5(6) . . . . ?
